data_1552115
loop_
_publ_author_name
'Falini, G.'
'Foresti, E.'
'Gazzano, M.'
'Gualtieri, A.F.'
'Leoni, M.'
'Lesci, I.G.'
'Roveri, N.'

_publ_section_title
;
 Tubular-shaped stoichiometric chrysotile nanocrystals
;
_journal_name_full 'Chemistry - European Journal'
_journal_page_first 3043
_journal_page_last 3049
_journal_paper_doi 10.1002/chem.200305685
_journal_volume 10
_journal_year 2004
_chemical_compound_source Synthetic
_chemical_formula_sum 'H4 Mg3 O9 Si2'
_chemical_name_common Mg3Si2O5(OH)4
_chemical_name_mineral chrysotile
_space_group_IT_number 9
_space_group_name_Hall 'C -2yc'
_space_group_name_H-M_alt 'C 1 c 1'
_symmetry_space_group_name_H-M 'C 1 c 1'
_cell_angle_alpha 90
_cell_angle_beta 93.66(3)
_cell_angle_gamma 90
_cell_formula_units_Z 4
_cell_length_a 5.340(1)
_cell_length_b 9.241(1)
_cell_length_c 14.689(2)
_cell_volume 723.38(19)
_database_code_amcsd 0019917
_diffrn_ambient_pressure 100
_diffrn_ambient_temperature 298
_exptl_crystal_density_diffrn 2.544
_cod_data_source_file chrysotile-Falini.cif
_cod_data_source_block chrysotile
_cod_original_sg_symbol_H-M 'C c'
_cod_original_formula_sum 'Mg3 Si2 O9 H4'
_cod_database_code 1552115

loop_
_space_group_symop_id
_space_group_symop_operation_xyz
1 x,y,z
2 x,-y,z+1/2
3 x+1/2,y+1/2,z
4 x+1/2,-y+1/2,z+1/2

loop_
_atom_site_label
_atom_site_occupancy
_atom_site_fract_x
_atom_site_fract_y
_atom_site_fract_z
_atom_site_adp_type
_atom_site_U_iso_or_equiv
_atom_site_type_symbol
Mg1 1.0 0.8852(7) 0.1980(4) 0.2303(4) Uiso 0.007(6) Mg
Mg2 1.0 0.3747(7) 0.3771(7) 0.2327(5) Uiso 0.007(6) Mg
Mg3 1.0 0.8818(8) 0.5235(7) 0.2204(7) Uiso 0.007(6) Mg
Si1 1.0 0.0257(5) 0.3641(8) 0.0410(5) Uiso 0.018(8) Si
Si2 1.0 0.5208(5) 0.5335(9) 0.040(2) Uiso 0.018(8) Si
O1 1.0 0.0726(8) 0.1978(5) 0.0000(4) Uiso 0.013(9) O
O2 1.0 0.2387(9) 0.4750(9) 0.0023(4) Uiso 0.013(9) O
O3 1.0 0.7395(9) 0.4214(7) 0.0063(7) Uiso 0.013(9) O
O4 1.0 0.0438(8) 0.3596(7) 0.1560(9) Uiso 0.013(9) O
O5 1.0 0.5320(10) 0.5370(10) 0.1550(10) Uiso 0.013(9) O
OH1 1.0 0.7299(9) 0.363(2) 0.2878(7) Uiso 0.013(9) O
OH2 1.0 0.2395(7) 0.1970(10) 0.2791(9) Uiso 0.013(9) O
OH3 1.0 0.5334(8) 0.2053(9) 0.1807(8) Uiso 0.013(9) O
OH4 1.0 0.2025(9) 0.5416(9) 0.2960(10) Uiso 0.013(9) O

loop_
_cod_related_entry_id
_cod_related_entry_database
_cod_related_entry_code
1 AMCSD 0019917
